data_7045627
loop_
_publ_author_name
'Xu, Wei'
'Ren, Ya-Nan'
'Xie, Miao'
'Zhou, Lin-Xia'
'Zheng, Yue-Qing'

_publ_section_title
;
 Six uranyl-organic frameworks with naphthalene-dicarboxylic acid and
 bipyridyl-based spacers: syntheses, structures, and properties.
;
_journal_issue 12
_journal_name_full 'Dalton transactions (Cambridge, England : 2003)'
_journal_page_first 4236
_journal_page_last 4250
_journal_paper_doi 10.1039/c7dt04909a
_journal_volume 47
_journal_year 2018
_chemical_formula_moiety 'C24 H12 O10 U,C5 H5 N,0.5(C10 H10 N2)'
_chemical_formula_sum 'C34 H22 N2 O10 U'
_chemical_formula_weight 856.57
_space_group_crystal_system monoclinic
_space_group_IT_number 14
_space_group_name_Hall '-P 2ybc'
_space_group_name_H-M_alt 'P 1 21/c 1'
_symmetry_space_group_name_Hall '-P 2ybc'
_symmetry_space_group_name_H-M 'P 1 21/c 1'
_atom_sites_solution_hydrogens mixed
_audit_creation_method SHELXL-2016/6
_audit_update_record
;
2017-09-20 deposited with the CCDC.
2018-02-13 downloaded from the CCDC.
;
_cell_angle_alpha 90
_cell_angle_beta 118.66(2)
_cell_angle_gamma 90
_cell_formula_units_Z 4
_cell_length_a 12.734(3)
_cell_length_b 13.956(3)
_cell_length_c 19.524(6)
_cell_measurement_reflns_used 28690
_cell_measurement_temperature 293(2)
_cell_measurement_theta_max 27.48
_cell_measurement_theta_min 2.99
_cell_volume 3044.6(15)
_computing_structure_refinement 'SHELXL-2016/6 (Sheldrick, 2016)'
_diffrn_ambient_temperature 293(2)
_diffrn_measured_fraction_theta_full 0.997
_diffrn_measured_fraction_theta_max 0.992
_diffrn_measurement_device_type 'rigaku r-axis rapid'
_diffrn_radiation_type MoK\a
_diffrn_radiation_wavelength 0.71073
_diffrn_reflns_av_R_equivalents 0.0521
_diffrn_reflns_av_unetI/netI 0.0407
_diffrn_reflns_Laue_measured_fraction_full 0.997
_diffrn_reflns_Laue_measured_fraction_max 0.992
_diffrn_reflns_limit_h_max 16
_diffrn_reflns_limit_h_min -16
_diffrn_reflns_limit_k_max 17
_diffrn_reflns_limit_k_min -18
_diffrn_reflns_limit_l_max 25
_diffrn_reflns_limit_l_min -25
_diffrn_reflns_number 28690
_diffrn_reflns_point_group_measured_fraction_full 0.997
_diffrn_reflns_point_group_measured_fraction_max 0.992
_diffrn_reflns_theta_full 25.242
_diffrn_reflns_theta_max 27.480
_diffrn_reflns_theta_min 2.991
_exptl_absorpt_coefficient_mu 5.396
_exptl_absorpt_correction_T_max 0.359
_exptl_absorpt_correction_T_min 0.194
_exptl_absorpt_correction_type empirical
_exptl_absorpt_process_details ABSCOR(Higashi,1995)
_exptl_crystal_colour yellow
_exptl_crystal_density_diffrn 1.869
_exptl_crystal_description block
_exptl_crystal_F_000 1648
_exptl_crystal_size_max 0.320
_exptl_crystal_size_mid 0.290
_exptl_crystal_size_min 0.190
_refine_diff_density_max 1.929
_refine_diff_density_min -3.575
_refine_diff_density_rms 0.174
_refine_ls_extinction_method none
_refine_ls_goodness_of_fit_ref 1.097
_refine_ls_hydrogen_treatment constr
_refine_ls_matrix_type full
_refine_ls_number_parameters 496
_refine_ls_number_reflns 6932
_refine_ls_number_restraints 420
_refine_ls_restrained_S_all 1.392
_refine_ls_R_factor_all 0.0599
_refine_ls_R_factor_gt 0.0390
_refine_ls_shift/su_max 0.004
_refine_ls_shift/su_mean 0.000
_refine_ls_structure_factor_coef Fsqd
_refine_ls_weighting_details 'w=1/[\s^2^(Fo^2^)+(0.0400P)^2^+15.0000P] where P=(Fo^2^+2Fc^2^)/3'
_refine_ls_weighting_scheme calc
_refine_ls_wR_factor_gt 0.0860
_refine_ls_wR_factor_ref 0.1125
_reflns_Friedel_coverage 0.000
_reflns_number_gt 5351
_reflns_number_total 6986
_reflns_threshold_expression 'I > 2\s(I)'
_cod_data_source_file c7dt04909a2.cif
_cod_data_source_block shx97_CCDC1
_cod_depositor_comments 'Adding full bibliography for 7045626--7045631.cif.'
_cod_database_code 7045627
_shelx_shelxl_version_number 2016/6
_shelx_space_group_comment
;
The symmetry employed for this shelxl refinement is uniquely defined
by the following loop, which should always be used as a source of
symmetry information in preference to the above space-group names.
They are only intended as comments.
;

loop_
_space_group_symop_operation_xyz
'x, y, z'
'-x, y+1/2, -z+1/2'
'-x, -y, -z'
'x, -y-1/2, z-1/2'

loop_
_atom_site_label
_atom_site_type_symbol
_atom_site_fract_x
_atom_site_fract_y
_atom_site_fract_z
_atom_site_U_iso_or_equiv
_atom_site_adp_type
_atom_site_occupancy
_atom_site_site_symmetry_order
_atom_site_calc_flag
_atom_site_refinement_flags_posn
_atom_site_refinement_flags_adp
_atom_site_refinement_flags_occupancy
_atom_site_disorder_assembly
_atom_site_disorder_group
U1 U 0.32099(2) 0.46109(2) 0.79669(2) 0.03612(9) Uani 1 1 d . . . . .
O1 O 0.2964(7) 0.3084(3) 0.7267(3) 0.080(2) Uani 1 1 d . . . . .
O2 O 0.2849(6) 0.4358(3) 0.6601(3) 0.0598(16) Uani 1 1 d . . . . .
O3 O 0.3272(5) 0.0441(3) 0.4256(3) 0.0527(13) Uani 1 1 d . . . . .
O4 O 0.2967(6) 0.1786(3) 0.3630(3) 0.0594(15) Uani 1 1 d . . . . .
O5 O 0.3314(6) 0.6174(3) 0.7381(3) 0.0583(15) Uani 1 1 d . . . . .
O6 O 0.3529(5) 0.6196(3) 0.8557(3) 0.0539(13) Uani 1 1 d . . . . .
O7 O 0.3601(15) 1.1227(6) 0.7867(6) 0.165(6) Uani 1 1 d . U . . .
O8 O 0.1606(14) 1.1079(8) 0.7376(8) 0.186(6) Uani 1 1 d . . . . .
O9 O 0.4741(6) 0.4437(4) 0.8372(3) 0.0651(15) Uani 1 1 d . . . . .
O10 O 0.1698(5) 0.4820(4) 0.7568(3) 0.0656(15) Uani 1 1 d . . . . .
C1 C 0.2817(8) 0.3465(5) 0.6646(4) 0.055(2) Uani 1 1 d . . . . .
C2 C 0.2685(7) 0.2841(5) 0.5978(4) 0.0452(17) Uani 1 1 d . . . . .
C3 C 0.3452(8) 0.2076(5) 0.6156(4) 0.0517(19) Uani 1 1 d . . . . .
H3A H 0.394834 0.190676 0.667403 0.062 Uiso 1 1 calc R U . . .
C4 C 0.3484(7) 0.1552(5) 0.5553(4) 0.0458(17) Uani 1 1 d . . . . .
H4A H 0.399565 0.102907 0.567406 0.055 Uiso 1 1 calc R U . . .
C5 C 0.2769(6) 0.1800(4) 0.4786(4) 0.0397(15) Uani 1 1 d . . . . .
C6 C 0.1877(6) 0.2522(4) 0.4586(4) 0.0390(14) Uani 1 1 d . . . . .
C7 C 0.1002(7) 0.2710(5) 0.3802(4) 0.0516(19) Uani 1 1 d . . . . .
H7A H 0.103187 0.238611 0.339562 0.062 Uiso 1 1 calc R U . . .
C8 C 0.0118(7) 0.3362(6) 0.3643(5) 0.062(2) Uani 1 1 d . . . . .
H8A H -0.046021 0.346559 0.312790 0.075 Uiso 1 1 calc R U . . .
C9 C 0.0061(8) 0.3876(6) 0.4233(5) 0.065(2) Uani 1 1 d . . . . .
H9A H -0.054867 0.431876 0.411167 0.079 Uiso 1 1 calc R U . . .
C10 C 0.0900(8) 0.3730(5) 0.4989(5) 0.058(2) Uani 1 1 d . . . . .
H10A H 0.086090 0.408173 0.538049 0.069 Uiso 1 1 calc R U . . .
C11 C 0.1833(6) 0.3052(4) 0.5193(4) 0.0410(15) Uani 1 1 d . . . . .
C12 C 0.3012(7) 0.1319(5) 0.4194(4) 0.0428(15) Uani 1 1 d . . . . .
C13 C 0.3342(7) 0.6631(5) 0.7945(4) 0.0446(16) Uani 1 1 d . . . . .
C14 C 0.3151(7) 0.7695(5) 0.7892(4) 0.0464(17) Uani 1 1 d . . . . .
C15 C 0.3764(9) 0.8248(5) 0.7632(5) 0.063(2) Uani 1 1 d . . . . .
H15A H 0.426944 0.796532 0.747049 0.076 Uiso 1 1 calc R U . . .
C16 C 0.3632(10) 0.9252(6) 0.7608(6) 0.075(3) Uani 1 1 d . . . . .
H16A H 0.407705 0.962811 0.744775 0.090 Uiso 1 1 calc R U . . .
C17 C 0.2869(11) 0.9679(6) 0.7814(6) 0.079(3) Uani 1 1 d . . . . .
C18 C 0.2200(9) 0.9121(6) 0.8076(5) 0.067(2) Uani 1 1 d . . . . .
C19 C 0.1403(12) 0.9514(8) 0.8324(7) 0.099(4) Uani 1 1 d . . . . .
H19A H 0.130735 1.017473 0.832030 0.118 Uiso 1 1 calc R U . . .
C20 C 0.0788(12) 0.8951(12) 0.8564(7) 0.112(5) Uani 1 1 d . . . . .
H20A H 0.030414 0.923414 0.874301 0.134 Uiso 1 1 calc R U . . .
C21 C 0.0852(9) 0.7964(10) 0.8551(6) 0.088(3) Uani 1 1 d . . . . .
H21A H 0.037292 0.758338 0.867963 0.105 Uiso 1 1 calc R U . . .
C22 C 0.1633(7) 0.7562(7) 0.8346(5) 0.061(2) Uani 1 1 d . . . . .
H22A H 0.170439 0.689806 0.835785 0.073 Uiso 1 1 calc R U . . .
C23 C 0.2343(7) 0.8114(5) 0.8114(4) 0.0491(17) Uani 1 1 d . . . . .
C24 C 0.268(2) 1.0744(10) 0.7687(10) 0.141(6) Uani 1 1 d . U . . .
N1 N 0.7185(14) 0.1887(11) 0.4521(8) 0.069(3) Uani 0.5 1 d D U P A -1
H1A H 0.761046 0.138546 0.449691 0.083 Uiso 0.5 1 d R U P A -1
N2 N 0.455(7) 0.5765(19) 0.519(7) 0.083(6) Uani 0.5 1 d D U P A -1
H2A H 0.426360 0.628579 0.532004 0.100 Uiso 0.5 1 d R U P A -1
C25 C 0.6539(18) 0.1763(16) 0.4872(12) 0.065(5) Uani 0.5 1 d D U P A -1
H25A H 0.649746 0.116359 0.506633 0.078 Uiso 0.5 1 calc R U P A -1
C26 C 0.5921(16) 0.2532(11) 0.4952(10) 0.066(4) Uani 0.5 1 d D U P A -1
H26A H 0.544979 0.244876 0.519263 0.079 Uiso 0.5 1 calc R U P A -1
C27 C 0.6003(17) 0.3425(12) 0.4673(11) 0.069(4) Uani 0.5 1 d D U P A -1
C28 C 0.6653(16) 0.3490(14) 0.4274(11) 0.073(4) Uani 0.5 1 d D U P A -1
H28A H 0.668743 0.406996 0.405111 0.088 Uiso 0.5 1 calc R U P A -1
C29 C 0.725(2) 0.2699(14) 0.4203(15) 0.073(5) Uani 0.5 1 d D U P A -1
H29A H 0.769335 0.274214 0.393687 0.087 Uiso 0.5 1 calc R U P A -1
C30 C 0.547(9) 0.418(3) 0.478(8) 0.080(6) Uani 0.5 1 d D U P A -1
C31 C 0.4569(11) 0.4128(8) 0.4993(7) 0.096(3) Uani 1 1 d D U . A -1
H31A H 0.425146 0.352950 0.499642 0.116 Uiso 1 1 calc R U . A -1
C32 C 0.4128(10) 0.4908(9) 0.5194(7) 0.098(3) Uani 1 1 d D U . A -1
H32A H 0.352655 0.483168 0.533051 0.117 Uiso 1 1 calc R U . A -1
N3 N 0.3475(15) 0.7335(12) 0.5522(9) 0.076(3) Uani 0.5 1 d D U P B -2
H3B H 0.402212 0.688969 0.557945 0.091 Uiso 0.5 1 d R U P B -2
N4 N -0.084(3) 1.061(3) 0.4867(14) 0.094(8) Uani 0.5 1 d D U P B -2
H4B H -0.143829 1.103126 0.476953 0.113 Uiso 0.5 1 d R U P B -2
C33 C 0.2710(19) 0.7125(16) 0.5774(13) 0.078(5) Uani 0.5 1 d D U P B -2
H33A H 0.273504 0.653213 0.599803 0.093 Uiso 0.5 1 calc R U P B -2
C34 C 0.1864(18) 0.7808(12) 0.5697(11) 0.079(4) Uani 0.5 1 d D U P B -2
H34A H 0.132660 0.769446 0.588392 0.094 Uiso 0.5 1 calc R U P B -2
C35 C 0.185(2) 0.8661(13) 0.5333(12) 0.079(4) Uani 0.5 1 d D U P B -2
C36 C 0.2679(18) 0.8856(14) 0.5113(12) 0.077(4) Uani 0.5 1 d D U P B -2
H36A H 0.270243 0.945315 0.490987 0.092 Uiso 0.5 1 calc R U P B -2
C37 C 0.350(2) 0.8151(16) 0.5194(16) 0.076(6) Uani 0.5 1 d D U P B -2
H37A H 0.405385 0.825285 0.501963 0.091 Uiso 0.5 1 calc R U P B -2
C38 C 0.112(4) 0.936(3) 0.529(2) 0.089(5) Uani 0.5 1 d D U P B -2
C39 C 0.0509(12) 0.9493(9) 0.5707(8) 0.106(3) Uani 1 1 d D U . B -2
H39A H 0.076100 0.913550 0.616093 0.127 Uiso 1 1 calc R U . B -2
C40 C -0.0443(12) 1.0110(9) 0.5509(8) 0.110(4) Uani 1 1 d D U . B -2
H40A H -0.079485 1.016586 0.582861 0.132 Uiso 1 1 calc R U . B -2

loop_
_atom_site_aniso_label
_atom_site_aniso_U_11
_atom_site_aniso_U_22
_atom_site_aniso_U_33
_atom_site_aniso_U_23
_atom_site_aniso_U_13
_atom_site_aniso_U_12
U1 0.05882(17) 0.02189(12) 0.03189(13) -0.00037(9) 0.02515(12) -0.00075(10)
O1 0.185(7) 0.026(2) 0.052(3) -0.005(2) 0.076(4) -0.006(3)
O2 0.114(5) 0.030(2) 0.041(3) -0.002(2) 0.042(3) -0.003(3)
O3 0.092(4) 0.034(3) 0.045(3) 0.004(2) 0.043(3) 0.016(2)
O4 0.115(5) 0.031(3) 0.053(3) 0.002(2) 0.056(3) 0.009(3)
O5 0.111(5) 0.028(2) 0.055(3) 0.002(2) 0.055(3) 0.002(3)
O6 0.094(4) 0.028(2) 0.042(3) -0.002(2) 0.034(3) -0.003(2)
O7 0.356(19) 0.035(4) 0.139(8) 0.000(5) 0.146(11) -0.022(7)
O8 0.298(17) 0.085(7) 0.227(13) 0.062(8) 0.168(13) 0.103(10)
O9 0.081(4) 0.060(4) 0.062(3) 0.009(3) 0.041(3) 0.010(3)
O10 0.068(4) 0.064(4) 0.057(3) 0.000(3) 0.024(3) -0.008(3)
C1 0.103(7) 0.030(3) 0.044(4) -0.004(3) 0.044(4) -0.003(4)
C2 0.072(5) 0.031(3) 0.036(3) -0.004(3) 0.029(4) -0.003(3)
C3 0.078(5) 0.041(4) 0.028(3) 0.001(3) 0.018(3) 0.006(4)
C4 0.058(4) 0.039(4) 0.037(3) 0.000(3) 0.020(3) 0.009(3)
C5 0.057(4) 0.032(3) 0.033(3) -0.003(2) 0.024(3) 0.003(3)
C6 0.054(4) 0.028(3) 0.038(3) -0.003(2) 0.024(3) -0.005(3)
C7 0.067(5) 0.042(4) 0.035(3) -0.002(3) 0.016(4) 0.005(3)
C8 0.052(5) 0.052(5) 0.055(5) 0.002(4) 0.004(4) 0.003(4)
C9 0.069(5) 0.043(4) 0.075(6) -0.001(4) 0.027(5) 0.019(4)
C10 0.081(6) 0.039(4) 0.060(5) -0.006(3) 0.039(5) 0.008(4)
C11 0.059(4) 0.028(3) 0.043(3) 0.000(3) 0.029(3) 0.001(3)
C12 0.059(4) 0.037(4) 0.036(3) -0.002(3) 0.025(3) 0.005(3)
C13 0.060(5) 0.032(3) 0.051(4) 0.000(3) 0.034(4) -0.001(3)
C14 0.066(5) 0.026(3) 0.049(4) 0.000(3) 0.030(4) -0.002(3)
C15 0.098(7) 0.032(4) 0.079(6) 0.010(4) 0.058(5) 0.005(4)
C16 0.124(9) 0.034(4) 0.090(7) 0.007(4) 0.069(7) -0.005(5)
C17 0.135(9) 0.033(4) 0.080(6) 0.009(4) 0.062(7) 0.019(5)
C18 0.095(7) 0.053(5) 0.060(5) 0.015(4) 0.043(5) 0.033(5)
C19 0.134(11) 0.086(8) 0.088(8) 0.025(6) 0.062(8) 0.068(7)
C20 0.112(10) 0.158(13) 0.092(8) 0.041(9) 0.070(8) 0.072(10)
C21 0.056(6) 0.128(10) 0.082(7) 0.014(7) 0.036(5) 0.016(6)
C22 0.048(4) 0.074(6) 0.055(5) 0.002(4) 0.019(4) -0.001(4)
C23 0.055(4) 0.046(4) 0.046(4) 0.002(3) 0.024(4) 0.006(3)
C24 0.283(19) 0.047(7) 0.140(13) 0.025(8) 0.138(15) 0.052(9)
N1 0.072(7) 0.064(7) 0.072(7) 0.002(6) 0.035(6) -0.002(6)
N2 0.089(11) 0.064(10) 0.099(12) 0.008(10) 0.048(10) 0.001(10)
C25 0.070(8) 0.061(8) 0.066(8) 0.009(7) 0.035(7) -0.013(7)
C26 0.075(7) 0.061(7) 0.074(7) 0.006(6) 0.044(6) -0.012(6)
C27 0.076(7) 0.062(7) 0.080(7) 0.012(6) 0.045(6) -0.012(6)
C28 0.078(7) 0.068(7) 0.082(7) 0.013(6) 0.046(6) -0.008(6)
C29 0.084(8) 0.067(8) 0.075(8) 0.013(7) 0.044(7) -0.003(7)
C30 0.084(8) 0.067(8) 0.092(8) 0.009(8) 0.045(8) -0.010(8)
C31 0.096(6) 0.075(6) 0.129(7) 0.002(6) 0.062(6) -0.018(5)
C32 0.090(6) 0.085(6) 0.133(7) 0.004(6) 0.066(6) -0.011(5)
N3 0.089(7) 0.069(7) 0.080(7) 0.011(6) 0.049(6) 0.000(6)
N4 0.098(15) 0.096(13) 0.088(14) 0.001(12) 0.044(13) 0.024(12)
C33 0.100(9) 0.065(8) 0.083(8) 0.016(7) 0.056(7) 0.003(8)
C34 0.096(8) 0.071(7) 0.089(7) 0.016(6) 0.060(6) -0.001(7)
C35 0.096(7) 0.069(7) 0.087(7) 0.010(6) 0.056(6) 0.001(6)
C36 0.091(8) 0.068(7) 0.086(7) 0.013(6) 0.054(6) -0.008(7)
C37 0.086(9) 0.067(8) 0.080(8) 0.011(7) 0.046(8) -0.002(8)
C38 0.101(9) 0.079(8) 0.099(8) 0.012(7) 0.057(8) 0.002(7)
C39 0.123(7) 0.094(7) 0.105(7) 0.007(6) 0.057(6) 0.016(6)
C40 0.123(8) 0.106(8) 0.114(8) 0.012(7) 0.067(7) 0.015(7)

loop_
_atom_type_symbol
_atom_type_description
_atom_type_scat_dispersion_real
_atom_type_scat_dispersion_imag
_atom_type_scat_source
C C 0.0033 0.0016 'International Tables Vol C Tables 4.2.6.8 and 6.1.1.4'
H H 0.0000 0.0000 'International Tables Vol C Tables 4.2.6.8 and 6.1.1.4'
N N 0.0061 0.0033 'International Tables Vol C Tables 4.2.6.8 and 6.1.1.4'
O O 0.0106 0.0060 'International Tables Vol C Tables 4.2.6.8 and 6.1.1.4'
U U -9.6767 9.6646 'International Tables Vol C Tables 4.2.6.8 and 6.1.1.4'

loop_
_geom_angle_atom_site_label_1
_geom_angle_atom_site_label_2
_geom_angle_atom_site_label_3
_geom_angle
_geom_angle_site_symmetry_1
_geom_angle_site_symmetry_3
O10 U1 O9 178.3(3) . .
O10 U1 O6 87.5(2) . .
O9 U1 O6 90.9(2) . .
O10 U1 O4 88.6(3) . 4_566
O9 U1 O4 92.7(2) . 4_566
O6 U1 O4 120.63(16) . 4_566
O10 U1 O1 94.5(3) . .
O9 U1 O1 87.0(3) . .
O6 U1 O1 173.41(18) . .
O4 U1 O1 65.75(17) 4_566 .
O10 U1 O3 87.0(2) . 4_566
O9 U1 O3 92.9(2) . 4_566
O6 U1 O3 68.28(15) . 4_566
O4 U1 O3 52.36(15) 4_566 4_566
O1 U1 O3 118.05(16) . 4_566
O10 U1 O5 86.5(2) . .
O9 U1 O5 92.1(2) . .
O6 U1 O5 52.39(16) . .
O4 U1 O5 171.64(17) 4_566 .
O1 U1 O5 121.40(16) . .
O3 U1 O5 120.50(15) 4_566 .
O10 U1 O2 87.0(3) . .
O9 U1 O2 93.3(2) . .
O6 U1 O2 122.36(16) . .
O4 U1 O2 116.54(16) 4_566 .
O1 U1 O2 51.62(16) . .
O3 U1 O2 167.54(17) 4_566 .
O5 U1 O2 70.01(16) . .
O10 U1 C13 83.5(2) . .
O9 U1 C13 94.8(2) . .
O6 U1 C13 26.33(17) . .
O4 U1 C13 145.97(18) 4_566 .
O1 U1 C13 147.70(18) . .
O3 U1 C13 94.09(17) 4_566 .
O5 U1 C13 26.43(17) . .
O2 U1 C13 96.11(18) . .
O10 U1 C12 85.8(3) . 4_566
O9 U1 C12 94.9(2) . 4_566
O6 U1 C12 94.48(18) . 4_566
O4 U1 C12 26.18(17) 4_566 4_566
O1 U1 C12 91.93(18) . 4_566
O3 U1 C12 26.29(17) 4_566 4_566
O5 U1 C12 146.27(18) . 4_566
O2 U1 C12 142.06(18) . 4_566
C13 U1 C12 119.91(19) . 4_566
O10 U1 C1 90.8(3) . .
O9 U1 C1 90.3(3) . .
O6 U1 C1 148.12(18) . .
O4 U1 C1 91.12(18) 4_566 .
O1 U1 C1 25.80(18) . .
O3 U1 C1 143.43(18) 4_566 .
O5 U1 C1 95.73(18) . .
O2 U1 C1 25.82(17) . .
C13 U1 C1 121.9(2) . .
C12 U1 C1 117.1(2) 4_566 .
C1 O1 U1 95.2(4) . .
C1 O2 U1 93.5(4) . .
C12 O3 U1 93.0(4) . 4_565
C12 O4 U1 94.9(4) . 4_565
C13 O5 U1 91.6(4) . .
C13 O6 U1 94.4(4) . .
O2 C1 O1 119.7(6) . .
O2 C1 C2 120.5(6) . .
O1 C1 C2 119.6(6) . .
O2 C1 U1 60.7(4) . .
O1 C1 U1 59.0(4) . .
C2 C1 U1 176.6(6) . .
C3 C2 C11 121.1(6) . .
C3 C2 C1 117.3(6) . .
C11 C2 C1 121.6(6) . .
C2 C3 C4 119.7(6) . .
C2 C3 H3A 120.1 . .
C4 C3 H3A 120.1 . .
C5 C4 C3 120.9(7) . .
C5 C4 H4A 119.6 . .
C3 C4 H4A 119.6 . .
C4 C5 C6 120.2(6) . .
C4 C5 C12 117.2(6) . .
C6 C5 C12 122.6(6) . .
C7 C6 C11 118.6(6) . .
C7 C6 C5 122.5(6) . .
C11 C6 C5 118.9(6) . .
C8 C7 C6 120.3(7) . .
C8 C7 H7A 119.8 . .
C6 C7 H7A 119.8 . .
C7 C8 C9 121.5(7) . .
C7 C8 H8A 119.3 . .
C9 C8 H8A 119.3 . .
C10 C9 C8 119.8(7) . .
C10 C9 H9A 120.1 . .
C8 C9 H9A 120.1 . .
C9 C10 C11 121.4(7) . .
C9 C10 H10A 119.3 . .
C11 C10 H10A 119.3 . .
C10 C11 C2 123.0(6) . .
C10 C11 C6 118.4(6) . .
C2 C11 C6 118.5(6) . .
O4 C12 O3 119.2(6) . .
O4 C12 C5 120.4(6) . .
O3 C12 C5 120.4(6) . .
O4 C12 U1 58.9(3) . 4_565
O3 C12 U1 60.7(3) . 4_565
C5 C12 U1 174.0(5) . 4_565
O6 C13 O5 120.0(6) . .
O6 C13 C14 119.6(6) . .
O5 C13 C14 120.4(6) . .
O6 C13 U1 59.3(3) . .
O5 C13 U1 62.0(4) . .
C14 C13 U1 168.4(5) . .
C15 C14 C23 120.7(7) . .
C15 C14 C13 119.0(7) . .
C23 C14 C13 120.3(7) . .
C14 C15 C16 119.8(9) . .
C14 C15 H15A 120.1 . .
C16 C15 H15A 120.1 . .
C17 C16 C15 121.2(9) . .
C17 C16 H16A 119.4 . .
C15 C16 H16A 119.4 . .
C16 C17 C18 120.4(8) . .
C16 C17 C24 117.8(11) . .
C18 C17 C24 121.6(12) . .
C23 C18 C17 118.7(8) . .
C23 C18 C19 117.3(10) . .
C17 C18 C19 124.1(9) . .
C20 C19 C18 121.5(11) . .
C20 C19 H19A 119.2 . .
C18 C19 H19A 119.2 . .
C19 C20 C21 121.9(11) . .
C19 C20 H20A 119.1 . .
C21 C20 H20A 119.1 . .
C22 C21 C20 118.4(11) . .
C22 C21 H21A 120.8 . .
C20 C21 H21A 120.8 . .
C21 C22 C23 122.6(10) . .
C21 C22 H22A 118.7 . .
C23 C22 H22A 118.7 . .
C18 C23 C22 118.1(8) . .
C18 C23 C14 119.2(8) . .
C22 C23 C14 122.7(7) . .
O7 C24 O8 125.4(13) . .
O7 C24 C17 115.5(18) . .
O8 C24 C17 119(2) . .
C25 N1 C29 124(2) . .
C25 N1 H1A 117.9 . .
C29 N1 H1A 117.9 . .
C32 N2 H2A 121.0 . .
N1 C25 C26 119.3(19) . .
N1 C25 H25A 120.3 . .
C26 C25 H25A 120.3 . .
C25 C26 C27 120.0(18) . .
C25 C26 H26A 120.0 . .
C27 C26 H26A 120.0 . .
C30 C27 C26 121(3) . .
C30 C27 C28 122(3) . .
C26 C27 C28 117.3(17) . .
C27 C28 C29 120.8(18) . .
C27 C28 H28A 119.6 . .
C29 C28 H28A 119.6 . .
N1 C29 C28 118(2) . .
N1 C29 H29A 120.9 . .
C28 C29 H29A 120.9 . .
C27 C30 C31 124(3) . .
C32 C31 C30 123.6(18) . .
C32 C31 H31A 118.2 . .
C30 C31 H31A 118.2 . .
N2 C32 C31 120(2) . .
N2 C32 H32A 120.0 . .
C31 C32 H32A 120.0 . .
C37 N3 C33 125(2) . .
C37 N3 H3B 117.4 . .
C33 N3 H3B 117.8 . .
C40 N4 H4B 116.9 . .
N3 C33 C34 119(2) . .
N3 C33 H33A 120.6 . .
C34 C33 H33A 120.6 . .
C35 C34 C33 117(2) . .
C35 C34 H34A 121.3 . .
C33 C34 H34A 121.3 . .
C38 C35 C36 118(2) . .
C38 C35 C34 120(2) . .
C36 C35 C34 121(2) . .
C35 C36 C37 119(2) . .
C35 C36 H36A 120.5 . .
C37 C36 H36A 120.5 . .
N3 C37 C36 118(2) . .
N3 C37 H37A 120.8 . .
C36 C37 H37A 120.8 . .
C35 C38 C39 130(3) . .
C38 C39 C40 126(2) . .
C38 C39 H39A 117.1 . .
C40 C39 H39A 117.1 . .
N4 C40 C39 119.3(17) . .
N4 C40 H40A 120.3 . .
C39 C40 H40A 120.3 . .

loop_
_geom_bond_atom_site_label_1
_geom_bond_atom_site_label_2
_geom_bond_distance
_geom_bond_site_symmetry_2
U1 O10 1.721(6) .
U1 O9 1.734(6) .
U1 O6 2.436(5) .
U1 O4 2.441(5) 4_566
U1 O1 2.468(5) .
U1 O3 2.480(5) 4_566
U1 O5 2.496(5) .
U1 O2 2.505(5) .
U1 C13 2.826(7) .
U1 C12 2.840(6) 4_566
U1 C1 2.867(7) .
O1 C1 1.253(8) .
O2 C1 1.251(8) .
O3 C12 1.260(8) .
O4 C12 1.258(8) .
O5 C13 1.258(8) .
O6 C13 1.257(8) .
O7 C24 1.25(3) .
O8 C24 1.29(2) .
C1 C2 1.509(9) .
C2 C3 1.374(10) .
C2 C11 1.421(9) .
C3 C4 1.404(9) .
C3 H3A 0.9300 .
C4 C5 1.371(9) .
C4 H4A 0.9300 .
C5 C6 1.426(9) .
C5 C12 1.492(9) .
C6 C7 1.419(9) .
C6 C11 1.421(9) .
C7 C8 1.363(11) .
C7 H7A 0.9300 .
C8 C9 1.387(12) .
C8 H8A 0.9300 .
C9 C10 1.360(11) .
C9 H9A 0.9300 .
C10 C11 1.418(10) .
C10 H10A 0.9300 .
C13 C14 1.500(9) .
C14 C15 1.357(11) .
C14 C23 1.419(10) .
C15 C16 1.409(11) .
C15 H15A 0.9300 .
C16 C17 1.355(14) .
C16 H16A 0.9300 .
C17 C18 1.418(14) .
C17 C24 1.507(15) .
C18 C23 1.414(11) .
C18 C19 1.428(14) .
C19 C20 1.340(18) .
C19 H19A 0.9300 .
C20 C21 1.382(18) .
C20 H20A 0.9300 .
C21 C22 1.358(13) .
C21 H21A 0.9300 .
C22 C23 1.418(11) .
C22 H22A 0.9300 .
N1 C25 1.311(15) .
N1 C29 1.315(15) .
N1 H1A 0.9000 .
N2 C32 1.312(19) .
N2 H2A 0.9001 .
C25 C26 1.383(17) .
C25 H25A 0.9300 .
C26 C27 1.385(15) .
C26 H26A 0.9300 .
C27 C30 1.33(4) .
C27 C28 1.385(16) .
C28 C29 1.387(17) .
C28 H28A 0.9300 .
C29 H29A 0.9300 .
C30 C31 1.39(6) .
C31 C32 1.367(13) .
C31 H31A 0.9300 .
C32 H32A 0.9300 .
N3 C37 1.313(16) .
N3 C33 1.317(16) .
N3 H3B 0.9001 .
N4 C40 1.309(17) .
N4 H4B 0.9000 .
C33 C34 1.391(18) .
C33 H33A 0.9300 .
C34 C35 1.384(16) .
C34 H34A 0.9300 .
C35 C38 1.33(4) .
C35 C36 1.34(3) .
C36 C37 1.388(18) .
C36 H36A 0.9300 .
C37 H37A 0.9300 .
C38 C39 1.38(2) .
C39 C40 1.382(13) .
C39 H39A 0.9300 .
C40 H40A 0.9300 .
